data_7719384
loop_
_publ_author_name
'Shekhovtsov, Nikita A.'
'Vorobyeva, Sofia N.'
'Ryadun, Alexey A.'
'Nikolaenkova, Elena B.'
'Tikhonov, Alexey Y.'
'Bushuev, Mark B.'

_publ_section_title
;
 Dual excitation-wavelength-dependent luminescence and proton transfer in
 ESIPT-active zinc(II) complexes with
 2-(1<i>H</i>-pyrazol-1-yl)-4-(2-hydroxyphenyl)pyrimidine.
;
_journal_issue 40
_journal_name_full 'Dalton transactions (Cambridge, England : 2003)'
_journal_page_first 15157
_journal_page_last 15168
_journal_paper_doi 10.1039/d5dt01688f
_journal_volume 54
_journal_year 2025
_chemical_formula_moiety 'C26 H20 Br4 N8 O2 Zn2'
_chemical_formula_sum 'C26 H20 Br4 N8 O2 Zn2'
_chemical_formula_weight 926.88
_space_group_crystal_system triclinic
_space_group_IT_number 2
_space_group_name_Hall '-P 1'
_space_group_name_H-M_alt 'P -1'
_atom_sites_solution_hydrogens geom
_atom_sites_solution_primary dual
_audit_creation_date 2021-10-09
_audit_creation_method
;
Olex2 1.3
(compiled 2020.11.12 svn.r5f609507 for OlexSys, GUI svn.r6408)
;
_audit_update_record
;
2025-06-27 deposited with the CCDC.	2025-09-09 downloaded from the CCDC.
;
_cell_angle_alpha 81.773(3)
_cell_angle_beta 88.889(3)
_cell_angle_gamma 62.710(3)
_cell_formula_units_Z 1
_cell_length_a 7.8968(6)
_cell_length_b 8.4219(6)
_cell_length_c 12.0927(9)
_cell_measurement_reflns_used 6359
_cell_measurement_temperature 150(2)
_cell_measurement_theta_max 31.48
_cell_measurement_theta_min 2.75
_cell_volume 706.39(9)
_computing_cell_refinement 'Bruker SAINT'
_computing_data_collection 'Bruker APEX3'
_computing_data_reduction 'Bruker SAINT'
_computing_molecular_graphics 'Olex2 1.3 (Dolomanov et al., 2009)'
_computing_publication_material 'Olex2 1.3 (Dolomanov et al., 2009)'
_computing_structure_refinement 'SHELXL 2014/7 (Sheldrick, 2015)'
_computing_structure_solution 'SHELXT 2014/5 (Sheldrick, 2014)'
_diffrn_ambient_temperature 150(2)
_diffrn_detector PIXEL
_diffrn_detector_area_resol_mean 7.41
_diffrn_detector_type 'Bruker PHOTON III area detector'
_diffrn_measured_fraction_theta_full 0.990
_diffrn_measured_fraction_theta_max 0.896
_diffrn_measurement_details
;
Data collection was performed by Dr. V. Komarov in XRD Facility of NIIC SB RAS.
;
_diffrn_measurement_device 'three-circle diffractometer'
_diffrn_measurement_device_type 'Bruker D8 Venture diffractometer'
_diffrn_measurement_method '\w and \f scans'
_diffrn_radiation_monochromator 'Incoatec HELIOS multilayer mirrors'
_diffrn_radiation_type MoK\a
_diffrn_radiation_wavelength 0.71073
_diffrn_reflns_av_R_equivalents 0.0270
_diffrn_reflns_av_unetI/netI 0.0416
_diffrn_reflns_Laue_measured_fraction_full 0.990
_diffrn_reflns_Laue_measured_fraction_max 0.896
_diffrn_reflns_limit_h_max 11
_diffrn_reflns_limit_h_min -9
_diffrn_reflns_limit_k_max 11
_diffrn_reflns_limit_k_min -12
_diffrn_reflns_limit_l_max 16
_diffrn_reflns_limit_l_min -17
_diffrn_reflns_number 7002
_diffrn_reflns_point_group_measured_fraction_full 0.990
_diffrn_reflns_point_group_measured_fraction_max 0.896
_diffrn_reflns_theta_full 25.242
_diffrn_reflns_theta_max 31.551
_diffrn_reflns_theta_min 2.753
_diffrn_source 'Incoatec IuS3.0 microfocus X-ray tube'
_diffrn_source_current 1.4
_diffrn_source_power 0.07
_diffrn_source_voltage 50.0
_exptl_absorpt_coefficient_mu 7.397
_exptl_absorpt_correction_T_max 0.7462
_exptl_absorpt_correction_T_min 0.6172
_exptl_absorpt_correction_type multi-scan
_exptl_absorpt_process_details
;
SADABS-2016/2 (Bruker,2016/2) was used for absorption correction.
wR2(int) was 0.0651 before and 0.0494 after correction.
The Ratio of minimum to maximum transmission is 0.8271.
The \l/2 correction factor is Not present.
;
_exptl_crystal_colour colourless
_exptl_crystal_colour_primary colourless
_exptl_crystal_density_diffrn 2.179
_exptl_crystal_description prism
_exptl_crystal_F_000 448
_exptl_crystal_size_max 0.08
_exptl_crystal_size_mid 0.07
_exptl_crystal_size_min 0.05
_refine_diff_density_max 0.702
_refine_diff_density_min -0.447
_refine_diff_density_rms 0.111
_refine_ls_extinction_method none
_refine_ls_goodness_of_fit_ref 1.050
_refine_ls_hydrogen_treatment constr
_refine_ls_matrix_type full
_refine_ls_number_parameters 191
_refine_ls_number_reflns 4240
_refine_ls_number_restraints 0
_refine_ls_restrained_S_all 1.050
_refine_ls_R_factor_all 0.0357
_refine_ls_R_factor_gt 0.0300
_refine_ls_shift/su_max 0.001
_refine_ls_shift/su_mean 0.000
_refine_ls_structure_factor_coef Fsqd
_refine_ls_weighting_details 'w=1/[\s^2^(Fo^2^)+(0.0160P)^2^+0.7659P] where P=(Fo^2^+2Fc^2^)/3'
_refine_ls_weighting_scheme calc
_refine_ls_wR_factor_gt 0.0653
_refine_ls_wR_factor_ref 0.0679
_reflns_Friedel_coverage 0.000
_reflns_number_gt 3733
_reflns_number_total 4240
_reflns_threshold_expression 'I > 2\s(I)'
_cod_data_source_file d5dt01688f2.cif
_cod_data_source_block gr-27-75_s2_150k
_cod_depositor_comments 'Adding full bibliography for 7719383--7719386.cif.'
_cod_database_code 7719384
_shelx_shelxl_version_number 2014/7
_shelx_space_group_comment
;
The symmetry employed for this shelxl refinement is uniquely defined
by the following loop, which should always be used as a source of
symmetry information in preference to the above space-group names.
They are only intended as comments.
;
_shelx_estimated_absorpt_t_max 0.709
_shelx_estimated_absorpt_t_min 0.589
_olex2_refinement_description
;
1. Fixed Uiso
 At 1.2 times of:
  All C(H) groups
 At 1.5 times of:
  All O(H) groups
2.a Aromatic/amide H refined with riding coordinates:
 C10(H10), C13(H13), C11(H11), C12(H12), C5(H5), C1(H1A), C3(H3), C6(H6), C2(H2)
2.b Idealised tetrahedral OH refined as rotating group:
 O1(H1)
;
_olex2_submission_special_instructions 'No special instructions were received'

loop_
_space_group_symop_operation_xyz
'x, y, z'
'-x, -y, -z'

loop_
_atom_site_label
_atom_site_type_symbol
_atom_site_fract_x
_atom_site_fract_y
_atom_site_fract_z
_atom_site_U_iso_or_equiv
_atom_site_adp_type
_atom_site_occupancy
_atom_site_site_symmetry_order
_atom_site_calc_flag
_atom_site_refinement_flags_posn
_atom_site_refinement_flags_adp
_atom_site_refinement_flags_occupancy
_atom_site_disorder_assembly
_atom_site_disorder_group
Br2 Br 0.69366(4) -0.14260(3) 0.09589(2) 0.02150(7) Uani 1 1 d . . . . .
Br1 Br 0.15559(4) 0.10141(4) 0.21669(2) 0.02350(7) Uani 1 1 d . . . . .
Zn1 Zn 0.39346(4) 0.14406(4) 0.11063(2) 0.01840(7) Uani 1 1 d . . . . .
O1 O 0.6136(3) 0.6936(2) 0.38184(15) 0.0227(4) Uani 1 1 d . . . . .
H1 H 0.5771 0.6461 0.3373 0.034 Uiso 1 1 calc R U . . .
N3 N 0.3969(3) 0.4841(3) 0.14347(16) 0.0160(4) Uani 1 1 d . . . . .
N4 N 0.5783(3) 0.4312(3) 0.30677(17) 0.0156(4) Uani 1 1 d . . . . .
N2 N 0.5385(3) 0.1966(3) 0.24102(18) 0.0184(4) Uani 1 1 d . . . . .
N1 N 0.3211(3) 0.4194(3) 0.07151(17) 0.0190(4) Uani 1 1 d . . . . .
C10 C 0.7814(4) 0.6275(4) 0.5526(2) 0.0200(5) Uani 1 1 d . . . . .
H10 H 0.7560 0.7505 0.5444 0.024 Uiso 1 1 calc R U . . .
C13 C 0.8508(4) 0.2711(3) 0.5803(2) 0.0196(5) Uani 1 1 d . . . . .
H13 H 0.8725 0.1492 0.5911 0.024 Uiso 1 1 calc R U . . .
C11 C 0.8853(4) 0.5098(4) 0.6457(2) 0.0213(5) Uani 1 1 d . . . . .
H11 H 0.9334 0.5515 0.7003 0.026 Uiso 1 1 calc R U . . .
C7 C 0.6778(3) 0.3163(3) 0.39978(19) 0.0158(4) Uani 1 1 d . . . . .
C8 C 0.7480(3) 0.3867(3) 0.4824(2) 0.0150(4) Uani 1 1 d . . . . .
C4 C 0.5116(3) 0.3649(3) 0.2360(2) 0.0160(4) Uani 1 1 d . . . . .
C9 C 0.7131(3) 0.5681(3) 0.4703(2) 0.0170(4) Uani 1 1 d . . . . .
C12 C 0.9207(4) 0.3292(4) 0.6605(2) 0.0219(5) Uani 1 1 d . . . . .
H12 H 0.9919 0.2481 0.7250 0.026 Uiso 1 1 calc R U . . .
C5 C 0.6390(4) 0.0811(3) 0.3321(2) 0.0225(5) Uani 1 1 d . . . . .
H5 H 0.6622 -0.0412 0.3400 0.027 Uiso 1 1 calc R U . . .
C1 C 0.2122(4) 0.5620(4) -0.0031(2) 0.0218(5) Uani 1 1 d . . . . .
H1A H 0.1413 0.5580 -0.0644 0.026 Uiso 1 1 calc R U . . .
C3 C 0.3343(4) 0.6653(3) 0.1142(2) 0.0201(5) Uani 1 1 d . . . . .
H3 H 0.3670 0.7399 0.1519 0.024 Uiso 1 1 calc R U . . .
C6 C 0.7086(4) 0.1363(3) 0.4138(2) 0.0206(5) Uani 1 1 d . . . . .
H6 H 0.7765 0.0543 0.4787 0.025 Uiso 1 1 calc R U . . .
C2 C 0.2157(4) 0.7197(4) 0.0204(2) 0.0215(5) Uani 1 1 d . . . . .
H2 H 0.1497 0.8383 -0.0201 0.026 Uiso 1 1 calc R U . . .

loop_
_atom_site_aniso_label
_atom_site_aniso_U_11
_atom_site_aniso_U_22
_atom_site_aniso_U_33
_atom_site_aniso_U_23
_atom_site_aniso_U_13
_atom_site_aniso_U_12
Br2 0.02321(13) 0.01917(12) 0.01869(12) -0.00663(9) -0.00462(9) -0.00557(10)
Br1 0.02795(14) 0.02194(13) 0.02453(13) -0.00351(10) 0.00323(10) -0.01489(12)
Zn1 0.02300(15) 0.01610(14) 0.01907(14) -0.00551(11) 0.00038(11) -0.01069(12)
O1 0.0322(10) 0.0168(9) 0.0218(9) -0.0010(7) -0.0066(8) -0.0138(8)
N3 0.0204(10) 0.0161(9) 0.0146(9) -0.0048(7) 0.0011(8) -0.0103(9)
N4 0.0163(9) 0.0144(9) 0.0178(9) -0.0049(7) 0.0021(7) -0.0080(8)
N2 0.0215(10) 0.0136(9) 0.0212(10) -0.0059(8) 0.0002(8) -0.0082(9)
N1 0.0256(11) 0.0216(11) 0.0148(10) -0.0047(8) -0.0014(8) -0.0144(10)
C10 0.0215(12) 0.0234(12) 0.0221(12) -0.0091(10) 0.0056(10) -0.0148(11)
C13 0.0202(11) 0.0190(12) 0.0197(12) -0.0024(9) -0.0001(9) -0.0092(10)
C11 0.0181(11) 0.0289(14) 0.0206(12) -0.0102(10) 0.0034(9) -0.0123(11)
C7 0.0169(11) 0.0162(11) 0.0163(11) -0.0035(9) 0.0021(8) -0.0090(10)
C8 0.0140(10) 0.0152(11) 0.0165(11) -0.0039(8) 0.0007(8) -0.0070(9)
C4 0.0161(10) 0.0158(11) 0.0170(11) -0.0046(8) 0.0030(8) -0.0076(9)
C9 0.0170(11) 0.0186(11) 0.0181(11) -0.0036(9) 0.0031(9) -0.0102(10)
C12 0.0191(12) 0.0265(13) 0.0188(12) -0.0048(10) -0.0011(9) -0.0091(11)
C5 0.0273(13) 0.0137(11) 0.0273(13) -0.0028(10) -0.0026(10) -0.0102(11)
C1 0.0243(13) 0.0243(13) 0.0191(12) -0.0026(10) -0.0013(10) -0.0133(11)
C3 0.0231(12) 0.0152(11) 0.0241(12) -0.0049(9) 0.0015(10) -0.0101(10)
C6 0.0234(12) 0.0146(11) 0.0228(12) -0.0011(9) -0.0031(10) -0.0082(10)
C2 0.0251(13) 0.0168(12) 0.0219(12) -0.0012(9) -0.0016(10) -0.0094(11)

loop_
_atom_type_symbol
_atom_type_description
_atom_type_scat_dispersion_real
_atom_type_scat_dispersion_imag
_atom_type_scat_source
C C 0.0033 0.0016 'International Tables Vol C Tables 4.2.6.8 and 6.1.1.4'
H H 0.0000 0.0000 'International Tables Vol C Tables 4.2.6.8 and 6.1.1.4'
Br Br -0.2901 2.4595 'International Tables Vol C Tables 4.2.6.8 and 6.1.1.4'
N N 0.0061 0.0033 'International Tables Vol C Tables 4.2.6.8 and 6.1.1.4'
O O 0.0106 0.0060 'International Tables Vol C Tables 4.2.6.8 and 6.1.1.4'
Zn Zn 0.2839 1.4301 'International Tables Vol C Tables 4.2.6.8 and 6.1.1.4'

loop_
_geom_angle_atom_site_label_1
_geom_angle_atom_site_label_2
_geom_angle_atom_site_label_3
_geom_angle
_geom_angle_site_symmetry_1
_geom_angle_site_symmetry_3
_geom_angle_publ_flag
Zn1 Br2 Zn1 92.995(13) . 2_655 ?
Br2 Zn1 Br2 87.005(13) . 2_655 ?
Br1 Zn1 Br2 114.524(15) . . ?
Br1 Zn1 Br2 104.737(14) . 2_655 ?
N2 Zn1 Br2 154.48(6) . 2_655 ?
N2 Zn1 Br2 89.04(6) . . ?
N2 Zn1 Br1 99.83(6) . . ?
N1 Zn1 Br2 133.39(6) . . ?
N1 Zn1 Br2 89.75(6) . 2_655 ?
N1 Zn1 Br1 111.25(6) . . ?
N1 Zn1 N2 74.86(8) . . ?
C9 O1 H1 109.5 . . ?
N1 N3 C4 118.33(19) . . ?
C3 N3 N1 111.2(2) . . ?
C3 N3 C4 130.3(2) . . ?
C4 N4 C7 116.5(2) . . ?
C4 N2 Zn1 116.75(17) . . ?
C4 N2 C5 115.8(2) . . ?
C5 N2 Zn1 127.12(16) . . ?
N3 N1 Zn1 115.62(15) . . ?
C1 N1 Zn1 139.11(17) . . ?
C1 N1 N3 105.2(2) . . ?
C11 C10 H10 119.7 . . ?
C11 C10 C9 120.6(2) . . ?
C9 C10 H10 119.7 . . ?
C8 C13 H13 118.9 . . ?
C12 C13 H13 118.9 . . ?
C12 C13 C8 122.1(2) . . ?
C10 C11 H11 119.7 . . ?
C10 C11 C12 120.6(2) . . ?
C12 C11 H11 119.7 . . ?
N4 C7 C8 118.1(2) . . ?
N4 C7 C6 119.3(2) . . ?
C6 C7 C8 122.6(2) . . ?
C13 C8 C7 119.5(2) . . ?
C9 C8 C13 117.7(2) . . ?
C9 C8 C7 122.8(2) . . ?
N4 C4 N3 117.5(2) . . ?
N4 C4 N2 128.1(2) . . ?
N2 C4 N3 114.4(2) . . ?
O1 C9 C10 116.2(2) . . ?
O1 C9 C8 123.7(2) . . ?
C10 C9 C8 120.1(2) . . ?
C13 C12 C11 118.9(2) . . ?
C13 C12 H12 120.6 . . ?
C11 C12 H12 120.6 . . ?
N2 C5 H5 119.3 . . ?
N2 C5 C6 121.3(2) . . ?
C6 C5 H5 119.3 . . ?
N1 C1 H1A 124.4 . . ?
N1 C1 C2 111.2(2) . . ?
C2 C1 H1A 124.4 . . ?
N3 C3 H3 126.4 . . ?
N3 C3 C2 107.1(2) . . ?
C2 C3 H3 126.4 . . ?
C7 C6 H6 120.6 . . ?
C5 C6 C7 118.9(2) . . ?
C5 C6 H6 120.6 . . ?
C1 C2 H2 127.4 . . ?
C3 C2 C1 105.3(2) . . ?
C3 C2 H2 127.4 . . ?

loop_
_geom_bond_atom_site_label_1
_geom_bond_atom_site_label_2
_geom_bond_distance
_geom_bond_site_symmetry_2
_geom_bond_publ_flag
Br2 Zn1 2.5177(4) . ?
Br2 Zn1 2.6064(4) 2_655 ?
Br1 Zn1 2.3866(4) . ?
Zn1 Br2 2.6063(4) 2_655 ?
Zn1 N2 2.174(2) . ?
Zn1 N1 2.100(2) . ?
O1 H1 0.8400 . ?
O1 C9 1.351(3) . ?
N3 N1 1.367(3) . ?
N3 C4 1.402(3) . ?
N3 C3 1.363(3) . ?
N4 C7 1.358(3) . ?
N4 C4 1.321(3) . ?
N2 C4 1.326(3) . ?
N2 C5 1.345(3) . ?
N1 C1 1.330(3) . ?
C10 H10 0.9500 . ?
C10 C11 1.376(4) . ?
C10 C9 1.394(3) . ?
C13 H13 0.9500 . ?
C13 C8 1.411(3) . ?
C13 C12 1.375(3) . ?
C11 H11 0.9500 . ?
C11 C12 1.399(4) . ?
C7 C8 1.467(3) . ?
C7 C6 1.405(3) . ?
C8 C9 1.408(3) . ?
C12 H12 0.9500 . ?
C5 H5 0.9500 . ?
C5 C6 1.371(4) . ?
C1 H1A 0.9500 . ?
C1 C2 1.410(4) . ?
C3 H3 0.9500 . ?
C3 C2 1.369(4) . ?
C6 H6 0.9500 . ?
C2 H2 0.9500 . ?

loop_
_geom_torsion_atom_site_label_1
_geom_torsion_atom_site_label_2
_geom_torsion_atom_site_label_3
_geom_torsion_atom_site_label_4
_geom_torsion
_geom_torsion_site_symmetry_1
_geom_torsion_site_symmetry_2
_geom_torsion_site_symmetry_3
_geom_torsion_site_symmetry_4
_geom_torsion_publ_flag
Zn1 N2 C4 N3 -2.2(3) . . . . ?
Zn1 N2 C4 N4 177.6(2) . . . . ?
Zn1 N2 C5 C6 -173.7(2) . . . . ?
Zn1 N1 C1 C2 176.1(2) . . . . ?
N3 N1 C1 C2 -0.5(3) . . . . ?
N3 C3 C2 C1 0.1(3) . . . . ?
N4 C7 C8 C13 179.6(2) . . . . ?
N4 C7 C8 C9 1.3(3) . . . . ?
N4 C7 C6 C5 0.8(4) . . . . ?
N2 C5 C6 C7 -1.7(4) . . . . ?
N1 N3 C4 N4 -177.7(2) . . . . ?
N1 N3 C4 N2 2.0(3) . . . . ?
N1 N3 C3 C2 -0.4(3) . . . . ?
N1 C1 C2 C3 0.3(3) . . . . ?
C10 C11 C12 C13 0.3(4) . . . . ?
C13 C8 C9 O1 -178.7(2) . . . . ?
C13 C8 C9 C10 0.8(3) . . . . ?
C11 C10 C9 O1 -179.7(2) . . . . ?
C11 C10 C9 C8 0.8(4) . . . . ?
C7 N4 C4 N3 175.5(2) . . . . ?
C7 N4 C4 N2 -4.2(4) . . . . ?
C7 C8 C9 O1 -0.4(4) . . . . ?
C7 C8 C9 C10 179.1(2) . . . . ?
C8 C13 C12 C11 1.3(4) . . . . ?
C8 C7 C6 C5 -179.6(2) . . . . ?
C4 N3 N1 Zn1 -0.9(3) . . . . ?
C4 N3 N1 C1 176.6(2) . . . . ?
C4 N3 C3 C2 -175.8(2) . . . . ?
C4 N4 C7 C8 -177.7(2) . . . . ?
C4 N4 C7 C6 1.9(3) . . . . ?
C4 N2 C5 C6 -0.1(4) . . . . ?
C9 C10 C11 C12 -1.4(4) . . . . ?
C12 C13 C8 C7 179.8(2) . . . . ?
C12 C13 C8 C9 -1.9(4) . . . . ?
C5 N2 C4 N3 -176.4(2) . . . . ?
C5 N2 C4 N4 3.3(4) . . . . ?
C3 N3 N1 Zn1 -176.99(16) . . . . ?
C3 N3 N1 C1 0.5(3) . . . . ?
C3 N3 C4 N4 -2.5(4) . . . . ?
C3 N3 C4 N2 177.2(2) . . . . ?
C6 C7 C8 C13 0.0(4) . . . . ?
C6 C7 C8 C9 -178.2(2) . . . . ?
